data_4506981
loop_
_publ_author_name
'Banerjee, Subhabrata'
'Adarsh, N. N.'
'Dastidar, Parthasarathi'

_publ_section_title
;
 Solvent-Driven Structural Diversities in ZnIICoordination Polymers and
 Complexes Derived from Bis-pyridyl Ligands Equipped with a
 Hydrogen-Bond-Capable Urea Backbone
;
_journal_issue 12
_journal_name_full 'Crystal Growth &amp; Design'
_journal_page_first 6061
_journal_paper_doi 10.1021/cg301190d
_journal_volume 12
_journal_year 2012
_chemical_formula_sum 'C25 H23 Cl4 N8 O2 Zn2'
_chemical_formula_weight 740.05
_chemical_name_systematic
; 
 ? 
;
_space_group_IT_number 14
_symmetry_cell_setting monoclinic
_symmetry_space_group_name_Hall '-P 2ybc'
_symmetry_space_group_name_H-M 'P 1 21/c 1'
_atom_sites_solution_hydrogens geom
_atom_sites_solution_primary direct
_atom_sites_solution_secondary difmap
_audit_creation_method SHELXL-97
_cell_angle_alpha 90.00
_cell_angle_beta 114.853(2)
_cell_angle_gamma 90.00
_cell_formula_units_Z 4
_cell_length_a 16.7703(19)
_cell_length_b 13.4530(15)
_cell_length_c 15.1615(17)
_cell_measurement_temperature 100(2)
_cell_volume 3103.8(6)
_computing_cell_refinement 'Bruker Apex II'
_computing_data_collection 'Bruker Apex II'
_computing_data_reduction SAINT
_computing_molecular_graphics 'Mercury 2.3'
_computing_publication_material 'Shelxl 97'
_computing_structure_refinement 'SHELXL-97 (Sheldrick, 1997)'
_computing_structure_solution 'SHELXS-97 (Sheldrick, 1990)'
_diffrn_ambient_temperature 100(2)
_diffrn_measured_fraction_theta_full 0.999
_diffrn_measured_fraction_theta_max 0.999
_diffrn_radiation_monochromator graphite
_diffrn_radiation_source 'fine-focus sealed tube'
_diffrn_radiation_type MoK\a
_diffrn_radiation_wavelength 0.71073
_diffrn_reflns_av_R_equivalents 0.0713
_diffrn_reflns_av_sigmaI/netI 0.0543
_diffrn_reflns_limit_h_max 17
_diffrn_reflns_limit_h_min -17
_diffrn_reflns_limit_k_max 14
_diffrn_reflns_limit_k_min -14
_diffrn_reflns_limit_l_max 16
_diffrn_reflns_limit_l_min -15
_diffrn_reflns_number 22256
_diffrn_reflns_theta_full 22.38
_diffrn_reflns_theta_max 22.38
_diffrn_reflns_theta_min 1.34
_exptl_absorpt_coefficient_mu 1.927
_exptl_absorpt_correction_T_max 0.8017
_exptl_absorpt_correction_T_min 0.6444
_exptl_absorpt_correction_type multi-scan
_exptl_absorpt_process_details sadabs
_exptl_crystal_colour colorless
_exptl_crystal_density_diffrn 1.584
_exptl_crystal_density_method 'not measured'
_exptl_crystal_description plate
_exptl_crystal_F_000 1492
_exptl_crystal_size_max 0.25
_exptl_crystal_size_mid 0.18
_exptl_crystal_size_min 0.12
_refine_diff_density_max 1.188
_refine_diff_density_min -0.557
_refine_diff_density_rms 0.075
_refine_ls_extinction_method none
_refine_ls_goodness_of_fit_ref 1.007
_refine_ls_hydrogen_treatment constr
_refine_ls_matrix_type full
_refine_ls_number_parameters 370
_refine_ls_number_reflns 3993
_refine_ls_number_restraints 5
_refine_ls_restrained_S_all 1.013
_refine_ls_R_factor_all 0.0746
_refine_ls_R_factor_gt 0.0479
_refine_ls_shift/su_max 0.000
_refine_ls_shift/su_mean 0.000
_refine_ls_structure_factor_coef Fsqd
_refine_ls_weighting_details 'calc w=1/[\s^2^(Fo^2^)+(0.1000P)^2^+1.3800P] where P=(Fo^2^+2Fc^2^)/3'
_refine_ls_weighting_scheme calc
_refine_ls_wR_factor_gt 0.1388
_refine_ls_wR_factor_ref 0.1599
_reflns_number_gt 2845
_reflns_number_total 3993
_reflns_threshold_expression >2sigma(I)
_cod_data_source_file cg301190d_si_002.cif
_cod_data_source_block CC2
_cod_original_sg_symbol_H-M P2(1)/c
_cod_database_code 4506981

loop_
_symmetry_equiv_pos_as_xyz
'x, y, z'
'-x, y+1/2, -z+1/2'
'-x, -y, -z'
'x, -y-1/2, z-1/2'

loop_
_atom_site_label
_atom_site_type_symbol
_atom_site_fract_x
_atom_site_fract_y
_atom_site_fract_z
_atom_site_U_iso_or_equiv
_atom_site_adp_type
_atom_site_occupancy
_atom_site_symmetry_multiplicity
_atom_site_calc_flag
_atom_site_refinement_flags
Zn1 Zn 0.26564(5) 0.28630(6) 0.21559(5) 0.0549(3) Uani 1 1 d .
Zn2 Zn 0.81578(5) 0.24485(6) 0.64367(5) 0.0557(3) Uani 1 1 d .
Cl2 Cl 0.71374(15) 0.36451(14) 0.57598(13) 0.0749(6) Uani 1 1 d .
Cl4 Cl 0.13204(13) 0.33575(16) 0.11744(14) 0.0790(6) Uani 1 1 d .
Cl3 Cl 0.37215(15) 0.39602(14) 0.28908(14) 0.0769(6) Uani 1 1 d .
Cl1 Cl 0.94861(13) 0.2801(2) 0.75188(15) 0.0937(8) Uani 1 1 d .
N1 N 0.7589(3) 0.1527(4) 0.7068(3) 0.0467(13) Uani 1 1 d .
C2 C 0.8017(5) 0.1275(5) 0.8010(5) 0.0593(18) Uani 1 1 d .
H2 H 0.8606 0.1443 0.8348 0.071 Uiso 1 1 calc R
C3 C 0.7596(5) 0.0773(6) 0.8477(5) 0.074(2) Uani 1 1 d .
H3 H 0.7903 0.0596 0.9127 0.089 Uiso 1 1 calc R
C4 C 0.6724(5) 0.0530(5) 0.7993(5) 0.0626(19) Uani 1 1 d .
H4 H 0.6433 0.0209 0.8316 0.075 Uiso 1 1 calc R
C5 C 0.6277(4) 0.0768(5) 0.7012(4) 0.0471(15) Uani 1 1 d .
C6 C 0.6744(4) 0.1278(5) 0.6592(4) 0.0493(16) Uani 1 1 d .
H6 H 0.6453 0.1457 0.5941 0.059 Uiso 1 1 calc R
N7 N 0.5402(3) 0.0509(4) 0.6523(3) 0.0549(14) Uani 1 1 d .
H7 H 0.5214 0.0027 0.6757 0.066 Uiso 1 1 calc R
C8 C 0.4810(4) 0.0958(5) 0.5694(4) 0.0459(16) Uani 1 1 d .
O9 O 0.5008(3) 0.1612(3) 0.5273(3) 0.0614(13) Uani 1 1 d .
N10 N 0.3975(3) 0.0615(4) 0.5403(3) 0.0517(14) Uani 1 1 d .
H10 H 0.3900 0.0121 0.5720 0.062 Uiso 1 1 calc R
C11 C 0.3224(4) 0.0997(4) 0.4631(4) 0.0445(15) Uani 1 1 d .
C12 C 0.2406(4) 0.0808(5) 0.4607(5) 0.0549(17) Uani 1 1 d .
H12 H 0.2354 0.0436 0.5097 0.066 Uiso 1 1 calc R
C13 C 0.1678(4) 0.1170(6) 0.3862(5) 0.064(2) Uani 1 1 d .
H13 H 0.1124 0.1032 0.3833 0.077 Uiso 1 1 calc R
C14 C 0.1758(4) 0.1740(5) 0.3151(5) 0.0605(19) Uani 1 1 d .
H14 H 0.1257 0.1992 0.2649 0.073 Uiso 1 1 calc R
N15 N 0.2548(3) 0.1937(4) 0.3172(3) 0.0483(13) Uani 1 1 d .
C16 C 0.3262(4) 0.1577(5) 0.3890(4) 0.0492(16) Uani 1 1 d .
H16 H 0.3809 0.1718 0.3899 0.059 Uiso 1 1 calc R
N17 N 0.3183(4) 0.2032(4) 0.1389(3) 0.0505(13) Uani 1 1 d .
C18 C 0.2676(5) 0.1648(5) 0.0512(5) 0.0568(17) Uani 1 1 d .
H18 H 0.2068 0.1701 0.0276 0.068 Uiso 1 1 calc R
C19 C 0.3035(5) 0.1174(5) -0.0048(5) 0.0619(19) Uani 1 1 d .
H19 H 0.2675 0.0930 -0.0661 0.074 Uiso 1 1 calc R
C20 C 0.3927(5) 0.1071(5) 0.0317(4) 0.0590(18) Uani 1 1 d .
H20 H 0.4179 0.0738 -0.0040 0.071 Uiso 1 1 calc R
C21 C 0.4449(4) 0.1460(5) 0.1212(4) 0.0483(16) Uani 1 1 d .
C22 C 0.4048(4) 0.1953(4) 0.1723(4) 0.0466(15) Uani 1 1 d .
H22 H 0.4399 0.2238 0.2321 0.056 Uiso 1 1 calc R
N23 N 0.5369(4) 0.1410(4) 0.1575(4) 0.0546(14) Uani 1 1 d .
H23 H 0.5595 0.1468 0.1164 0.065 Uiso 1 1 calc R
C24 C 0.5930(5) 0.1277(4) 0.2521(5) 0.0492(16) Uani 1 1 d .
O25 O 0.5685(3) 0.1107(3) 0.3172(3) 0.0508(11) Uani 1 1 d .
N26 N 0.6791(3) 0.1349(4) 0.2684(3) 0.0506(14) Uani 1 1 d .
H26 H 0.6899 0.1413 0.2181 0.061 Uiso 1 1 calc R
C27 C 0.7526(4) 0.1328(4) 0.3596(4) 0.0456(15) Uani 1 1 d .
C28 C 0.7490(4) 0.1731(5) 0.4432(4) 0.0484(16) Uani 1 1 d .
H28 H 0.6961 0.1976 0.4402 0.058 Uiso 1 1 calc R
N29 N 0.8208(3) 0.1765(4) 0.5270(4) 0.0508(13) Uani 1 1 d .
C30 C 0.8974(4) 0.1410(5) 0.5325(5) 0.0597(19) Uani 1 1 d .
H30 H 0.9470 0.1436 0.5914 0.072 Uiso 1 1 calc R
C31 C 0.9037(5) 0.1009(6) 0.4527(5) 0.069(2) Uani 1 1 d .
H31 H 0.9576 0.0776 0.4573 0.083 Uiso 1 1 calc R
C32 C 0.8301(5) 0.0950(5) 0.3650(5) 0.0593(18) Uani 1 1 d .
H32 H 0.8333 0.0660 0.3109 0.071 Uiso 1 1 calc R
C33 C 0.0297(7) 0.0212(10) 0.9128(10) 0.150(5) Uani 1 1 d DU
H33 H 0.0471 0.0314 0.8628 0.180 Uiso 1 1 calc R
C34 C 0.0214(7) 0.0952(9) 0.9794(9) 0.128(4) Uani 1 1 d DU
H34 H 0.0334 0.1613 0.9716 0.154 Uiso 1 1 calc R
C35 C -0.0049(7) 0.0707(12) 1.0577(9) 0.136(5) Uani 1 1 d DU
H35 H -0.0056 0.1250 1.0953 0.164 Uiso 1 1 calc R

loop_
_atom_site_aniso_label
_atom_site_aniso_U_11
_atom_site_aniso_U_22
_atom_site_aniso_U_33
_atom_site_aniso_U_23
_atom_site_aniso_U_13
_atom_site_aniso_U_12
Zn1 0.0643(6) 0.0585(5) 0.0470(5) 0.0104(4) 0.0284(4) 0.0094(4)
Zn2 0.0567(5) 0.0697(6) 0.0494(5) -0.0076(4) 0.0306(4) -0.0100(4)
Cl2 0.1178(17) 0.0676(12) 0.0626(11) 0.0094(9) 0.0608(12) 0.0144(11)
Cl4 0.0719(13) 0.0902(15) 0.0741(13) 0.0281(11) 0.0300(11) 0.0256(11)
Cl3 0.1096(16) 0.0592(12) 0.0734(13) -0.0065(9) 0.0498(12) -0.0144(11)
Cl1 0.0640(13) 0.149(2) 0.0733(14) -0.0322(13) 0.0335(11) -0.0376(13)
N1 0.043(3) 0.057(3) 0.038(3) 0.001(2) 0.015(3) -0.002(3)
C2 0.058(4) 0.062(4) 0.051(4) 0.010(4) 0.016(4) 0.001(4)
C3 0.077(6) 0.080(5) 0.053(4) 0.019(4) 0.015(4) -0.007(4)
C4 0.058(5) 0.073(5) 0.051(4) 0.020(4) 0.017(4) -0.010(4)
C5 0.051(4) 0.047(4) 0.044(4) 0.013(3) 0.020(3) 0.004(3)
C6 0.046(4) 0.060(4) 0.041(4) 0.008(3) 0.017(3) 0.003(3)
N7 0.046(3) 0.067(4) 0.045(3) 0.019(3) 0.012(3) -0.011(3)
C8 0.049(4) 0.050(4) 0.043(4) 0.004(3) 0.024(3) 0.001(3)
O9 0.054(3) 0.070(3) 0.056(3) 0.025(2) 0.020(2) -0.010(2)
N10 0.049(3) 0.056(3) 0.043(3) 0.018(3) 0.013(3) -0.004(3)
C11 0.051(4) 0.045(4) 0.043(4) 0.002(3) 0.025(3) 0.000(3)
C12 0.053(4) 0.063(4) 0.053(4) 0.012(3) 0.027(4) -0.003(4)
C13 0.048(4) 0.084(5) 0.061(5) 0.019(4) 0.022(4) 0.003(4)
C14 0.047(4) 0.078(5) 0.051(4) 0.009(4) 0.015(3) 0.004(4)
N15 0.049(3) 0.060(3) 0.039(3) 0.004(3) 0.021(3) 0.007(3)
C16 0.045(4) 0.059(4) 0.043(4) 0.001(3) 0.019(3) -0.002(3)
N17 0.057(4) 0.052(3) 0.039(3) 0.003(2) 0.016(3) 0.000(3)
C18 0.061(5) 0.056(4) 0.048(4) 0.013(3) 0.018(4) 0.000(4)
C19 0.083(6) 0.056(4) 0.041(4) -0.002(3) 0.020(4) -0.008(4)
C20 0.078(6) 0.062(5) 0.038(4) 0.003(3) 0.026(4) 0.009(4)
C21 0.059(5) 0.051(4) 0.043(4) 0.008(3) 0.030(4) 0.001(3)
C22 0.049(4) 0.052(4) 0.038(3) 0.000(3) 0.017(3) -0.002(3)
N23 0.067(4) 0.067(4) 0.040(3) 0.006(3) 0.033(3) 0.007(3)
C24 0.073(5) 0.035(4) 0.049(4) -0.004(3) 0.035(4) -0.001(3)
O25 0.059(3) 0.065(3) 0.041(2) 0.011(2) 0.033(2) 0.001(2)
N26 0.057(4) 0.063(4) 0.044(3) 0.001(3) 0.033(3) -0.008(3)
C27 0.052(4) 0.047(4) 0.046(4) 0.000(3) 0.028(3) -0.005(3)
C28 0.056(4) 0.052(4) 0.043(4) -0.003(3) 0.027(4) -0.006(3)
N29 0.052(4) 0.056(3) 0.053(3) -0.005(3) 0.030(3) -0.006(3)
C30 0.058(5) 0.077(5) 0.051(4) 0.000(4) 0.030(4) 0.003(4)
C31 0.056(5) 0.082(6) 0.078(5) -0.004(4) 0.037(5) 0.011(4)
C32 0.066(5) 0.066(5) 0.062(5) -0.007(4) 0.043(4) 0.003(4)
C33 0.081(8) 0.109(9) 0.183(10) -0.046(8) -0.019(7) 0.031(7)
C34 0.075(7) 0.123(9) 0.126(9) -0.013(7) -0.017(6) 0.018(6)
C35 0.070(7) 0.159(12) 0.117(9) -0.046(9) -0.024(6) 0.028(8)

loop_
_atom_type_symbol
_atom_type_description
_atom_type_scat_dispersion_real
_atom_type_scat_dispersion_imag
_atom_type_scat_source
C C 0.0033 0.0016 'International Tables Vol C Tables 4.2.6.8 and 6.1.1.4'
H H 0.0000 0.0000 'International Tables Vol C Tables 4.2.6.8 and 6.1.1.4'
N N 0.0061 0.0033 'International Tables Vol C Tables 4.2.6.8 and 6.1.1.4'
O O 0.0106 0.0060 'International Tables Vol C Tables 4.2.6.8 and 6.1.1.4'
Cl Cl 0.1484 0.1585 'International Tables Vol C Tables 4.2.6.8 and 6.1.1.4'
Zn Zn 0.2839 1.4301 'International Tables Vol C Tables 4.2.6.8 and 6.1.1.4'

loop_
_geom_angle_atom_site_label_1
_geom_angle_atom_site_label_2
_geom_angle_atom_site_label_3
_geom_angle
_geom_angle_site_symmetry_1
N15 Zn1 N17 106.8(2) .
N15 Zn1 Cl4 107.75(15) .
N17 Zn1 Cl4 109.70(16) .
N15 Zn1 Cl3 109.49(16) .
N17 Zn1 Cl3 101.46(16) .
Cl4 Zn1 Cl3 120.80(9) .
N29 Zn2 N1 109.5(2) .
N29 Zn2 Cl1 110.47(16) .
N1 Zn2 Cl1 108.06(15) .
N29 Zn2 Cl2 103.19(16) .
N1 Zn2 Cl2 103.46(15) .
Cl1 Zn2 Cl2 121.57(10) .
C6 N1 C2 118.8(5) .
C6 N1 Zn2 120.0(4) .
C2 N1 Zn2 120.5(4) .
N1 C2 C3 120.9(6) .
N1 C2 H2 119.6 .
C3 C2 H2 119.6 .
C2 C3 C4 120.3(7) .
C2 C3 H3 119.8 .
C4 C3 H3 119.8 .
C3 C4 C5 119.4(6) .
C3 C4 H4 120.3 .
C5 C4 H4 120.3 .
C6 C5 N7 123.9(5) .
C6 C5 C4 116.9(6) .
N7 C5 C4 119.2(5) .
N1 C6 C5 123.6(6) .
N1 C6 H6 118.2 .
C5 C6 H6 118.2 .
C8 N7 C5 125.2(5) .
C8 N7 H7 117.4 .
C5 N7 H7 117.4 .
O9 C8 N10 123.2(6) .
O9 C8 N7 123.3(6) .
N10 C8 N7 113.5(5) .
C8 N10 C11 125.8(5) .
C8 N10 H10 117.1 .
C11 N10 H10 117.1 .
C12 C11 C16 117.7(6) .
C12 C11 N10 119.1(5) .
C16 C11 N10 123.2(5) .
C13 C12 C11 119.5(6) .
C13 C12 H12 120.2 .
C11 C12 H12 120.2 .
C12 C13 C14 120.0(6) .
C12 C13 H13 120.0 .
C14 C13 H13 120.0 .
N15 C14 C13 121.0(6) .
N15 C14 H14 119.5 .
C13 C14 H14 119.5 .
C16 N15 C14 119.3(5) .
C16 N15 Zn1 120.4(4) .
C14 N15 Zn1 120.2(4) .
N15 C16 C11 122.4(6) .
N15 C16 H16 118.8 .
C11 C16 H16 118.8 .
C22 N17 C18 118.9(6) .
C22 N17 Zn1 119.2(4) .
C18 N17 Zn1 121.6(5) .
N17 C18 C19 121.8(7) .
N17 C18 H18 119.1 .
C19 C18 H18 119.1 .
C20 C19 C18 118.8(6) .
C20 C19 H19 120.6 .
C18 C19 H19 120.6 .
C19 C20 C21 119.8(6) .
C19 C20 H20 120.1 .
C21 C20 H20 120.1 .
C20 C21 C22 118.4(6) .
C20 C21 N23 120.6(6) .
C22 C21 N23 120.9(6) .
N17 C22 C21 122.2(6) .
N17 C22 H22 118.9 .
C21 C22 H22 118.9 .
C24 N23 C21 125.5(5) .
C24 N23 H23 117.2 .
C21 N23 H23 117.2 .
O25 C24 N23 123.5(6) .
O25 C24 N26 123.4(6) .
N23 C24 N26 113.2(5) .
C24 N26 C27 126.7(5) .
C24 N26 H26 116.6 .
C27 N26 H26 116.6 .
C32 C27 C28 119.4(6) .
C32 C27 N26 118.8(5) .
C28 C27 N26 121.7(6) .
N29 C28 C27 120.7(6) .
N29 C28 H28 119.7 .
C27 C28 H28 119.7 .
C28 N29 C30 120.3(5) .
C28 N29 Zn2 119.7(4) .
C30 N29 Zn2 119.8(4) .
N29 C30 C31 120.9(6) .
N29 C30 H30 119.5 .
C31 C30 H30 119.5 .
C30 C31 C32 120.1(6) .
C30 C31 H31 119.9 .
C32 C31 H31 119.9 .
C27 C32 C31 118.6(6) .
C27 C32 H32 120.7 .
C31 C32 H32 120.7 .
C35 C33 C34 104.3(13) 3_557
C35 C33 H33 127.8 3_557
C34 C33 H33 127.8 .
C33 C34 C35 123.5(12) .
C33 C34 H34 118.3 .
C35 C34 H34 118.3 .
C33 C35 C34 132.2(13) 3_557
C33 C35 H35 113.9 3_557
C34 C35 H35 113.9 .

loop_
_geom_bond_atom_site_label_1
_geom_bond_atom_site_label_2
_geom_bond_distance
_geom_bond_site_symmetry_2
Zn1 N15 2.047(5) .
Zn1 N17 2.060(5) .
Zn1 Cl4 2.208(2) .
Zn1 Cl3 2.222(2) .
Zn2 N29 2.025(5) .
Zn2 N1 2.032(5) .
Zn2 Cl1 2.192(2) .
Zn2 Cl2 2.258(2) .
N1 C6 1.335(7) .
N1 C2 1.345(7) .
C2 C3 1.370(9) .
C2 H2 0.9300 .
C3 C4 1.372(9) .
C3 H3 0.9300 .
C4 C5 1.392(8) .
C4 H4 0.9300 .
C5 C6 1.381(8) .
C5 N7 1.383(7) .
C6 H6 0.9300 .
N7 C8 1.372(7) .
N7 H7 0.8600 .
C8 O9 1.213(7) .
C8 N10 1.359(7) .
N10 C11 1.408(7) .
N10 H10 0.8600 .
C11 C12 1.380(8) .
C11 C16 1.391(8) .
C12 C13 1.358(9) .
C12 H12 0.9300 .
C13 C14 1.375(9) .
C13 H13 0.9300 .
C14 N15 1.339(8) .
C14 H14 0.9300 .
N15 C16 1.325(7) .
C16 H16 0.9300 .
N17 C22 1.326(7) .
N17 C18 1.344(8) .
C18 C19 1.386(9) .
C18 H18 0.9300 .
C19 C20 1.366(9) .
C19 H19 0.9300 .
C20 C21 1.372(9) .
C20 H20 0.9300 .
C21 C22 1.390(8) .
C21 N23 1.405(8) .
C22 H22 0.9300 .
N23 C24 1.356(8) .
N23 H23 0.8600 .
C24 O25 1.240(6) .
C24 N26 1.363(8) .
N26 C27 1.414(7) .
N26 H26 0.8600 .
C27 C32 1.366(8) .
C27 C28 1.403(8) .
C28 N29 1.334(8) .
C28 H28 0.9300 .
N29 C30 1.340(8) .
C30 C31 1.370(9) .
C30 H30 0.9300 .
C31 C32 1.385(9) .
C31 H31 0.9300 .
C32 H32 0.9300 .
C33 C35 1.434(18) 3_557
C33 C34 1.466(16) .
C33 H33 0.9300 .
C34 C35 1.467(15) .
C34 H34 0.9300 .
C35 C33 1.434(18) 3_557
C35 H35 0.9300 .

loop_
_geom_hbond_atom_site_label_D
_geom_hbond_atom_site_label_H
_geom_hbond_atom_site_label_A
_geom_hbond_distance_DH
_geom_hbond_distance_HA
_geom_hbond_distance_DA
_geom_hbond_angle_DHA
_geom_hbond_site_symmetry_A
N26 H26 Cl2 0.86 2.35 3.206(5) 172.0 4_565
N23 H23 Cl2 0.86 2.90 3.663(5) 148.6 4_565
N10 H10 O25 0.86 2.25 3.053(6) 155.9 3_656
N7 H7 O25 0.86 2.18 2.995(6) 158.3 3_656
